data_4129161
loop_
_publ_author_name
'Berdiell, Izar Capel'
'Hochd\"orffer, Tim'
'Desplanches, C\'edric'
'Kulmaczewski, Rafal'
'Shahid, Namrah'
'Wolny, Juliusz A.'
'Warriner, Stuart L.'
'Cespedes, Oscar'
'Sch\"unemann, Volker'
'Chastanet, Guillaume'
'Halcrow, Malcolm A.'

_publ_section_title
;
 Supramolecular Iron Metallocubanes Exhibiting Site-Selective Thermal and
 Light-Induced Spin-Crossover.
;
_journal_issue 47
_journal_name_full 'Journal of the American Chemical Society'
_journal_page_first 18759
_journal_page_last 18770
_journal_paper_doi 10.1021/jacs.9b08862
_journal_volume 141
_journal_year 2019
_chemical_formula_moiety 'C144 H132 Fe8 N72 O12, H12 Fe O6, 7(B F4), 2.5(C2 H3 N), 2.5(C4 H10 O)'
_chemical_formula_sum 'C159 H176.5 B7 F28 Fe9 N74.5 O20.5'
_chemical_formula_weight 4569.57
_chemical_name_systematic
;
Dodecakis-[4,6-di(4-methylpyrazol-1-yl)-2-hydroxypyrimidinate]octa-iron(II) 
hexa-aqua-iron(III) hepta-tetrafluoroborate acetonitrile diethyl ether 
solvate
;
_space_group_crystal_system monoclinic
_space_group_IT_number 14
_space_group_name_Hall '-P 2yn'
_space_group_name_H-M_alt 'P 1 21/n 1'
_atom_sites_solution_hydrogens geom
_atom_sites_solution_primary direct
_atom_sites_solution_secondary difmap
_audit_creation_date 2019-03-14
_audit_creation_method
;
  Olex2 1.2
  (compiled Apr 23 2013 17:54:37, GUI svn.r4466)
;
_cell_angle_alpha 90.00
_cell_angle_beta 99.479(2)
_cell_angle_gamma 90.00
_cell_formula_units_Z 2
_cell_length_a 17.2790(4)
_cell_length_b 24.2218(5)
_cell_length_c 25.7224(4)
_cell_measurement_reflns_used 17088
_cell_measurement_temperature 125(2)
_cell_measurement_theta_max 73.31
_cell_measurement_theta_min 3.80
_cell_volume 10618.6(4)
_computing_cell_refinement 'CrysAlisPro, Agilent Technologies'
_computing_data_collection 'CrysAlisPro, Agilent Technologies'
_computing_data_reduction 'CrysAlisPro, Agilent Technologies'
_computing_molecular_graphics 'XSEED (Barbour, 2001)'
_computing_publication_material
;
O. V. Dolomanov, L. J. Bourhis, R. J. Gildea, J. A. K. Howard and H. Puschmann,
OLEX2: a complete structure solution, refinement and analysis program.
J. Appl. Cryst. (2009). 42, 339-341.
;
_computing_structure_refinement 'SHELXL-97 (Sheldrick, 1997)'
_computing_structure_solution 'SHELXS-97 (Sheldrick, 1990)'
_diffrn_ambient_temperature 125(2)
_diffrn_detector_area_resol_mean 5.3095
_diffrn_measured_fraction_theta_full 0.970
_diffrn_measured_fraction_theta_max 0.953
_diffrn_measurement_device_type 'SuperNova, Dual, Cu at zero, Atlas'
_diffrn_measurement_method '\w scans'
_diffrn_radiation_monochromator mirror
_diffrn_radiation_source 'SuperNova (Cu) X-ray Source'
_diffrn_radiation_type CuK\a
_diffrn_radiation_wavelength 1.54184
_diffrn_reflns_av_R_equivalents 0.0406
_diffrn_reflns_av_unetI/netI 0.0491
_diffrn_reflns_limit_h_max 20
_diffrn_reflns_limit_h_min -10
_diffrn_reflns_limit_k_max 29
_diffrn_reflns_limit_k_min -29
_diffrn_reflns_limit_l_max 31
_diffrn_reflns_limit_l_min -30
_diffrn_reflns_number 47892
_diffrn_reflns_theta_full 72.00
_diffrn_reflns_theta_max 73.83
_diffrn_reflns_theta_min 3.82
_diffrn_standards_decay_% 0
_diffrn_standards_interval_count 0
_diffrn_standards_interval_time 0
_diffrn_standards_number 0
_exptl_absorpt_coefficient_mu 5.646
_exptl_absorpt_correction_T_max 1.000
_exptl_absorpt_correction_T_min 0.161
_exptl_absorpt_correction_type multi-scan
_exptl_absorpt_process_details
; 
CrysAlisPro, Agilent Technologies,
Version 1.171.36.24 (release 03-12-2012 CrysAlis171 .NET)
Empirical absorption correction using spherical harmonics,
 implemented in SCALE3 ABSPACK scaling algorithm.
;
_exptl_crystal_colour orange
_exptl_crystal_density_diffrn 1.429
_exptl_crystal_density_method 'not measured'
_exptl_crystal_description plate
_exptl_crystal_F_000 4674
_exptl_crystal_size_max 0.30
_exptl_crystal_size_mid 0.25
_exptl_crystal_size_min 0.07
_refine_diff_density_max 1.566
_refine_diff_density_min -1.002
_refine_diff_density_rms 0.110
_refine_ls_extinction_method none
_refine_ls_goodness_of_fit_ref 1.024
_refine_ls_hydrogen_treatment constr
_refine_ls_matrix_type full
_refine_ls_number_parameters 1417
_refine_ls_number_reflns 20478
_refine_ls_number_restraints 69
_refine_ls_restrained_S_all 1.028
_refine_ls_R_factor_all 0.0759
_refine_ls_R_factor_gt 0.0665
_refine_ls_shift/su_max 0.002
_refine_ls_shift/su_mean 0.000
_refine_ls_structure_factor_coef Fsqd
_refine_ls_weighting_details 'calc w=1/[\s^2^(Fo^2^)+(0.1282P)^2^+14.9845P] where P=(Fo^2^+2Fc^2^)/3'
_refine_ls_weighting_scheme calc
_refine_ls_wR_factor_gt 0.1862
_refine_ls_wR_factor_ref 0.1957
_reflns_number_gt 17608
_reflns_number_total 20478
_reflns_threshold_expression >2sigma(I)
_cod_data_source_file ja9b08862_si_008.cif
_cod_data_source_block icb161fe
_cod_depositor_comments 'Adding full bibliography for 4129157--4129168.cif.'
_cod_original_formula_sum 'C159 H176.50 B7 F28 Fe9 N74.50 O20.50'
_cod_database_code 4129161
_olex2_refinement_description
;
1. Fixed Uiso
 At 1.2 times of:
  All C(H) groups, All C(H,H) groups
 At 1.5 times of:
  All C(H,H,H) groups
2. Restrained distances
 B38A-F39A = B38A-F40A = B38A-F41A = B38A-F42A
 1.37 with sigma of 0.02
 B38B-F39B = B38B-F40B = B38B-F41B = B38B-F42B
 1.37 with sigma of 0.02
 B38C-F39C = B38C-F40C = B38C-F41C = B38C-F42C
 1.37 with sigma of 0.02
 F39A-F40A = F39A-F41A = F39A-F42A = F40A-F41A = F40A-F42A = F41A-F42A
 2.24 with sigma of 0.02
 F39B-F40B = F39B-F41B = F39B-F42B = F40B-F41B = F40B-F42B = F41B-F42B
 2.24 with sigma of 0.02
 F39C-F40C = F39C-F41C = F39C-F42C = F40C-F41C = F40C-F42C = F41C-F42C
 2.24 with sigma of 0.02
 C149-C150 = C152-C153 = C154-C155 = C157-C158
 1.52 with sigma of 0.02
 C150-O151 = O151-C152 = C155-O156 = O156-C157
 1.43 with sigma of 0.02
 C150-C152 = C155-C157
 2.34 with sigma of 0.02
 C149-O151 = O151-C153 = C154-O156 = O156-C158
 2.42 with sigma of 0.02
 C162-C163 = C165-C166
 1.52 with sigma of 0.02
 C163-O164 = O164-C165
 1.43 with sigma of 0.02
 C163-C165
 2.34 with sigma of 0.02
 C162-O164 = O164-C166
 2.42 with sigma of 0.02
 C159-C160
 1.48 with sigma of 0.02
 C160-N161
 1.15 with sigma of 0.02
 C159-N161
 2.63 with sigma of 0.02
3. Uiso/Uaniso restraints and constraints
F39A \\sim F40A \\sim F41A \\sim F42A \\sim F39B \\sim F40B \\sim F41B \\sim F42B \\sim F39C \\sim F40C \\sim F41C \\sim F42C: within 1.7A with sigma of 0.005 and sigma for terminal atoms of 0.01
4. Others
 Fixed Sof: B38A(0.17) F39A(0.17) F40A(0.17) F41A(0.17) F42A(0.17) B38B(0.17)
 F39B(0.17) F40B(0.17) F41B(0.17) F42B(0.17) B38C(0.16) F39C(0.16) F40C(0.16)
 F41C(0.16) F42C(0.16) C143(0.5) H14D(0.5) H14E(0.5) H14F(0.5) C144(0.5)
 N145(0.5) C146(0.5) H14G(0.5) H14H(0.5) H14I(0.5) C147(0.5) N148(0.5)
 C149(0.5) H14A(0.5) H14B(0.5) H14C(0.5) O151(0.5) C152(0.5) H15A(0.5)
 H15B(0.5) C153(0.5) H15C(0.5) H15D(0.5) H15E(0.5) C154(0.5) H15H(0.5)
 H15I(0.5) H15J(0.5) C155(0.5) H15K(0.5) H15L(0.5) O156(0.5) C157(0.5)
 H15M(0.5) H15N(0.5) C158(0.5) H15O(0.5) H15P(0.5) H15Q(0.5) C150(0.5)
 H15F(0.5) H15G(0.5) C159(0.25) H15R(0.25) H15S(0.25) H15T(0.25) C160(0.25)
 N161(0.25) C162(0.25) H16A(0.25) H16B(0.25) H16C(0.25) C163(0.25) H16D(0.25)
 H16E(0.25) O164(0.25) C165(0.25) H16F(0.25) H16G(0.25) C166(0.25) H16H(0.25)
 H16I(0.25) H16J(0.25)
5.a Secondary CH2 refined with riding coordinates:
 C152(H15A,H15B), C155(H15K,H15L), C157(H15M,H15N), C150(H15F,H15G), C163(H16D,
 H16E), C165(H16F,H16G)
5.b Me refined with riding coordinates:
 C149(H14A,H14B,H14C), C153(H15C,H15D,H15E), C154(H15H,H15I,H15J), C158(H15O,
 H15P,H15Q), C162(H16A,H16B,H16C), C166(H16H,H16I,H16J)
5.c Aromatic/amide H refined with riding coordinates:
 C13(H13), C18(H18), C20(H20), C24(H24), C26(H26), C32(H32), C37(H37),
 C39(H39), C43(H43), C45(H45), C51(H51), C56(H56), C58(H58), C62(H62), C64(H64),
  C70(H70), C75(H75), C77(H77), C81(H81), C83(H83), C89(H89), C94(H94),
 C96(H96), C100(H100), C102(H102), C108(H108), C113(H113), C115(H115),
 C119(H119), C121(H121)
5.d Idealised Me refined as rotating group:
 C21(H21A,H21B,H21C), C27(H27A,H27B,H27C), C40(H40A,H40B,H40C), C46(H46A,H46B,
 H46C), C59(H59A,H59B,H59C), C65(H65A,H65B,H65C), C78(H78A,H78B,H78C), C84(H84A,
 H84B,H84C), C97(H97A,H97B,H97C), C103(H10A,H10B,H10C), C116(H11A,H11B,H11C),
 C122(H12A,H12B,H12C), C143(H14D,H14E,H14F), C146(H14G,H14H,H14I), C159(H15R,
 H15S,H15T)
;

loop_
_space_group_symop_id
_space_group_symop_operation_xyz
1 'x, y, z'
2 '-x+1/2, y+1/2, -z+1/2'
3 '-x, -y, -z'
4 'x-1/2, -y-1/2, z-1/2'

loop_
_atom_site_label
_atom_site_type_symbol
_atom_site_fract_x
_atom_site_fract_y
_atom_site_fract_z
_atom_site_U_iso_or_equiv
_atom_site_adp_type
_atom_site_occupancy
_atom_site_symmetry_multiplicity
_atom_site_calc_flag
_atom_site_refinement_flags
_atom_site_disorder_assembly
_atom_site_disorder_group
Fe1 Fe 0.35425(3) 0.28355(2) 0.47292(2) 0.01869(13) Uani 1 1 d . . .
Fe2 Fe 0.33688(3) 0.46952(2) 0.30346(2) 0.01893(13) Uani 1 1 d . . .
Fe3 Fe 0.69159(3) 0.53708(2) 0.35884(2) 0.01850(13) Uani 1 1 d . . .
Fe4 Fe 0.28707(3) 0.65043(2) 0.46860(2) 0.01815(13) Uani 1 1 d . . .
Fe5 Fe 0.5000 0.5000 0.5000 0.01613(16) Uani 1 2 d S . .
O6 O 0.48506(14) 0.55791(10) 0.44401(10) 0.0210(5) Uani 1 1 d . . .
O7 O 0.51746(14) 0.44409(11) 0.44621(10) 0.0229(5) Uani 1 1 d . . .
O8 O 0.38503(14) 0.48457(10) 0.48629(10) 0.0209(5) Uani 1 1 d . . .
O9 O 0.40634(15) 0.38252(10) 0.39770(10) 0.0246(5) Uani 1 1 d . . .
C10 C 0.3339(2) 0.38236(14) 0.39436(13) 0.0203(7) Uani 1 1 d . . .
N11 N 0.29828(19) 0.34496(12) 0.42340(11) 0.0225(6) Uani 1 1 d . . .
C12 C 0.2205(2) 0.34434(15) 0.41584(14) 0.0243(7) Uani 1 1 d . . .
C13 C 0.1716(2) 0.37904(16) 0.38249(15) 0.0274(8) Uani 1 1 d . . .
H13 H 0.1161 0.3787 0.3796 0.033 Uiso 1 1 calc R . .
C14 C 0.2114(2) 0.41415(15) 0.35400(14) 0.0232(7) Uani 1 1 d . . .
N15 N 0.28922(19) 0.41782(12) 0.35960(12) 0.0225(6) Uani 1 1 d . . .
N16 N 0.1877(2) 0.30189(14) 0.44260(13) 0.0273(7) Uani 1 1 d . . .
N17 N 0.2382(2) 0.26634(14) 0.47189(13) 0.0295(7) Uani 1 1 d . . .
C18 C 0.1931(3) 0.22752(18) 0.48833(17) 0.0366(10) Uani 1 1 d . . .
H18 H 0.2125 0.1971 0.5099 0.044 Uiso 1 1 calc R . .
C19 C 0.1128(3) 0.23754(19) 0.46941(18) 0.0387(10) Uani 1 1 d . . .
C20 C 0.1118(3) 0.28511(19) 0.44049(18) 0.0350(9) Uani 1 1 d . . .
H20 H 0.0665 0.3032 0.4223 0.042 Uiso 1 1 calc R . .
C21 C 0.0439(3) 0.2031(2) 0.4788(2) 0.0505(13) Uani 1 1 d . . .
H21A H -0.0033 0.2262 0.4748 0.076 Uiso 1 1 calc R . .
H21B H 0.0542 0.1879 0.5145 0.076 Uiso 1 1 calc R . .
H21C H 0.0359 0.1729 0.4532 0.076 Uiso 1 1 calc R . .
N22 N 0.17062(19) 0.44588(13) 0.31277(13) 0.0261(7) Uani 1 1 d . . .
N23 N 0.2123(2) 0.46986(13) 0.27847(14) 0.0289(7) Uani 1 1 d . . .
C24 C 0.1588(3) 0.48895(18) 0.23950(18) 0.0372(10) Uani 1 1 d . . .
H24 H 0.1709 0.5078 0.2095 0.045 Uiso 1 1 calc R . .
C25 C 0.0828(3) 0.47789(19) 0.24808(19) 0.0393(10) Uani 1 1 d . . .
C26 C 0.0921(3) 0.44998(18) 0.29488(18) 0.0337(9) Uani 1 1 d . . .
H26 H 0.0513 0.4360 0.3118 0.040 Uiso 1 1 calc R . .
C27 C 0.0071(3) 0.4921(3) 0.2119(2) 0.0610(16) Uani 1 1 d . . .
H27A H 0.0013 0.4685 0.1805 0.091 Uiso 1 1 calc R . .
H27B H 0.0083 0.5309 0.2012 0.091 Uiso 1 1 calc R . .
H27C H -0.0374 0.4861 0.2305 0.091 Uiso 1 1 calc R . .
O28 O 0.31872(15) 0.40150(10) 0.52589(10) 0.0226(5) Uani 1 1 d . . .
C29 C 0.34622(19) 0.36900(14) 0.56148(14) 0.0199(7) Uani 1 1 d . . .
N30 N 0.36450(17) 0.31568(13) 0.54876(13) 0.0232(6) Uani 1 1 d . . .
C31 C 0.3940(2) 0.28198(16) 0.58783(17) 0.0278(8) Uani 1 1 d . . .
C32 C 0.4078(2) 0.29605(17) 0.64044(16) 0.0305(8) Uani 1 1 d . . .
H32 H 0.4310 0.2715 0.6673 0.037 Uiso 1 1 calc R . .
C33 C 0.3847(2) 0.34909(16) 0.65058(15) 0.0265(8) Uani 1 1 d . . .
N34 N 0.35604(18) 0.38548(13) 0.61355(12) 0.0235(6) Uani 1 1 d . . .
N35 N 0.4072(2) 0.22798(14) 0.57173(15) 0.0339(8) Uani 1 1 d . . .
N36 N 0.3862(2) 0.21591(14) 0.51970(15) 0.0336(8) Uani 1 1 d . . .
C37 C 0.3950(3) 0.16154(18) 0.5158(2) 0.0449(12) Uani 1 1 d . . .
H37 H 0.3850 0.1415 0.4836 0.054 Uiso 1 1 calc R . .
C38 C 0.4207(3) 0.1375(2) 0.5653(3) 0.0556(15) Uani 1 1 d . . .
C39 C 0.4293(3) 0.1809(2) 0.6001(2) 0.0464(12) Uani 1 1 d . . .
H39 H 0.4472 0.1787 0.6370 0.056 Uiso 1 1 calc R . .
C40 C 0.4356(5) 0.0772(2) 0.5760(3) 0.081(2) Uani 1 1 d . . .
H40A H 0.4909 0.0689 0.5749 0.122 Uiso 1 1 calc R . .
H40B H 0.4022 0.0553 0.5491 0.122 Uiso 1 1 calc R . .
H40C H 0.4236 0.0680 0.6109 0.122 Uiso 1 1 calc R . .
N41 N 0.3871(2) 0.36699(15) 0.70244(13) 0.0307(7) Uani 1 1 d . . .
N42 N 0.3473(2) 0.41329(15) 0.71089(13) 0.0330(8) Uani 1 1 d . . .
C43 C 0.3588(3) 0.4190(2) 0.76238(18) 0.0456(12) Uani 1 1 d . . .
H43 H 0.3379 0.4483 0.7803 0.055 Uiso 1 1 calc R . .
C44 C 0.4062(4) 0.3763(2) 0.78787(19) 0.0510(13) Uani 1 1 d . . .
C45 C 0.4223(3) 0.3436(2) 0.74859(18) 0.0430(11) Uani 1 1 d . . .
H45 H 0.4525 0.3106 0.7523 0.052 Uiso 1 1 calc R . .
C46 C 0.4316(5) 0.3682(3) 0.8460(2) 0.078(2) Uani 1 1 d . . .
H46A H 0.3856 0.3604 0.8626 0.116 Uiso 1 1 calc R . .
H46B H 0.4574 0.4018 0.8614 0.116 Uiso 1 1 calc R . .
H46C H 0.4684 0.3372 0.8520 0.116 Uiso 1 1 calc R . .
O47 O 0.52095(14) 0.33811(10) 0.53574(9) 0.0207(5) Uani 1 1 d . . .
C48 C 0.5324(2) 0.31659(13) 0.49352(13) 0.0184(6) Uani 1 1 d . . .
N49 N 0.47168(17) 0.29017(12) 0.46143(11) 0.0191(6) Uani 1 1 d . . .
C50 C 0.4880(2) 0.26622(15) 0.41820(14) 0.0214(7) Uani 1 1 d . . .
C51 C 0.5599(2) 0.26702(16) 0.40174(15) 0.0257(8) Uani 1 1 d . . .
H51 H 0.5687 0.2509 0.3696 0.031 Uiso 1 1 calc R . .
C52 C 0.6180(2) 0.29329(15) 0.43609(14) 0.0226(7) Uani 1 1 d . . .
N53 N 0.60664(17) 0.31818(12) 0.48034(11) 0.0191(6) Uani 1 1 d . . .
N54 N 0.42538(18) 0.23656(13) 0.38926(12) 0.0240(6) Uani 1 1 d . . .
N55 N 0.35632(18) 0.23574(13) 0.40744(12) 0.0236(6) Uani 1 1 d . . .
C56 C 0.3114(2) 0.19970(18) 0.37744(16) 0.0311(8) Uani 1 1 d . . .
H56 H 0.2590 0.1910 0.3810 0.037 Uiso 1 1 calc R . .
C57 C 0.3519(3) 0.17613(19) 0.33962(17) 0.0345(9) Uani 1 1 d . . .
C58 C 0.4243(3) 0.20045(18) 0.34814(16) 0.0324(9) Uani 1 1 d . . .
H58 H 0.4660 0.1936 0.3291 0.039 Uiso 1 1 calc R . .
C59 C 0.3230(3) 0.1316(2) 0.3008(2) 0.0516(14) Uani 1 1 d . . .
H59A H 0.3651 0.1209 0.2815 0.077 Uiso 1 1 calc R . .
H59B H 0.2780 0.1452 0.2759 0.077 Uiso 1 1 calc R . .
H59C H 0.3071 0.0994 0.3196 0.077 Uiso 1 1 calc R . .
N60 N 0.69578(18) 0.29223(13) 0.42758(12) 0.0232(6) Uani 1 1 d . . .
N61 N 0.75399(18) 0.30569(13) 0.46779(13) 0.0239(6) Uani 1 1 d . . .
C62 C 0.8196(2) 0.30200(16) 0.44775(17) 0.0284(8) Uani 1 1 d . . .
H62 H 0.8703 0.3095 0.4669 0.034 Uiso 1 1 calc R . .
C63 C 0.8049(3) 0.28552(17) 0.39453(18) 0.0316(9) Uani 1 1 d . . .
C64 C 0.7254(2) 0.27939(17) 0.38305(16) 0.0301(8) Uani 1 1 d . . .
H64 H 0.6961 0.2683 0.3502 0.036 Uiso 1 1 calc R . .
C65 C 0.8637(3) 0.2785(2) 0.3582(2) 0.0468(12) Uani 1 1 d . . .
H65A H 0.8378 0.2626 0.3248 0.070 Uiso 1 1 calc R . .
H65B H 0.9057 0.2538 0.3745 0.070 Uiso 1 1 calc R . .
H65C H 0.8860 0.3145 0.3516 0.070 Uiso 1 1 calc R . .
O66 O 0.50328(14) 0.53899(10) 0.34790(10) 0.0206(5) Uani 1 1 d . . .
C67 C 0.5206(2) 0.49376(14) 0.33003(13) 0.0190(7) Uani 1 1 d . . .
N68 N 0.46256(17) 0.45589(12) 0.31189(11) 0.0194(6) Uani 1 1 d . . .
C69 C 0.4853(2) 0.40866(15) 0.29212(14) 0.0216(7) Uani 1 1 d . . .
C70 C 0.5613(2) 0.39455(16) 0.28836(15) 0.0257(8) Uani 1 1 d . . .
H70 H 0.5752 0.3602 0.2747 0.031 Uiso 1 1 calc R . .
C71 C 0.6156(2) 0.43513(15) 0.30638(14) 0.0216(7) Uani 1 1 d . . .
N72 N 0.59756(17) 0.48231(12) 0.32764(11) 0.0193(6) Uani 1 1 d . . .
N73 N 0.42303(18) 0.37318(13) 0.27163(12) 0.0231(6) Uani 1 1 d . . .
N74 N 0.34914(17) 0.39281(13) 0.26479(12) 0.0230(6) Uani 1 1 d . . .
C75 C 0.3035(2) 0.35076(16) 0.24560(15) 0.0271(8) Uani 1 1 d . . .
H75 H 0.2480 0.3524 0.2371 0.033 Uiso 1 1 calc R . .
C76 C 0.3487(2) 0.30370(17) 0.23955(16) 0.0290(8) Uani 1 1 d . . .
C77 C 0.4247(2) 0.31931(16) 0.25640(16) 0.0294(8) Uani 1 1 d . . .
H77 H 0.4701 0.2969 0.2573 0.035 Uiso 1 1 calc R . .
C78 C 0.3192(3) 0.24885(19) 0.2180(2) 0.0404(11) Uani 1 1 d . . .
H78A H 0.3010 0.2520 0.1800 0.061 Uiso 1 1 calc R . .
H78B H 0.2757 0.2369 0.2354 0.061 Uiso 1 1 calc R . .
H78C H 0.3617 0.2217 0.2246 0.061 Uiso 1 1 calc R . .
N79 N 0.69401(18) 0.43016(13) 0.30039(12) 0.0224(6) Uani 1 1 d . . .
N80 N 0.74254(18) 0.47442(13) 0.31327(12) 0.0238(6) Uani 1 1 d . . .
C81 C 0.8091(2) 0.46038(17) 0.29772(15) 0.0263(8) Uani 1 1 d . . .
H81 H 0.8544 0.4832 0.3019 0.032 Uiso 1 1 calc R . .
C82 C 0.8050(2) 0.40768(18) 0.27417(15) 0.0289(8) Uani 1 1 d . . .
C83 C 0.7310(2) 0.38964(17) 0.27681(15) 0.0273(8) Uani 1 1 d . . .
H83 H 0.7091 0.3551 0.2645 0.033 Uiso 1 1 calc R . .
C84 C 0.8677(3) 0.3785(2) 0.25044(19) 0.0407(11) Uani 1 1 d . . .
H84A H 0.8519 0.3402 0.2426 0.061 Uiso 1 1 calc R . .
H84B H 0.9171 0.3792 0.2754 0.061 Uiso 1 1 calc R . .
H84C H 0.8751 0.3973 0.2178 0.061 Uiso 1 1 calc R . .
O85 O 0.65529(14) 0.42223(10) 0.42471(9) 0.0187(5) Uani 1 1 d . . .
C86 C 0.71459(19) 0.44555(13) 0.44904(12) 0.0152(6) Uani 1 1 d . . .
N87 N 0.74250(16) 0.49347(11) 0.42988(10) 0.0149(5) Uani 1 1 d . . .
C88 C 0.80795(19) 0.51469(14) 0.45586(13) 0.0163(6) Uani 1 1 d . . .
C89 C 0.8502(2) 0.49395(14) 0.50192(13) 0.0189(7) Uani 1 1 d . . .
H89 H 0.8969 0.5105 0.5198 0.023 Uiso 1 1 calc R . .
C90 C 0.8179(2) 0.44707(14) 0.51926(13) 0.0170(6) Uani 1 1 d . . .
N91 N 0.75217(16) 0.42305(11) 0.49570(11) 0.0157(5) Uani 1 1 d . . .
N92 N 0.83659(16) 0.56119(12) 0.43279(11) 0.0173(5) Uani 1 1 d . . .
N93 N 0.80188(17) 0.57689(12) 0.38350(11) 0.0192(6) Uani 1 1 d . . .
C94 C 0.8387(2) 0.62301(15) 0.37355(14) 0.0239(7) Uani 1 1 d . . .
H94 H 0.8271 0.6434 0.3417 0.029 Uiso 1 1 calc R . .
C95 C 0.8974(2) 0.63776(15) 0.41632(15) 0.0239(7) Uani 1 1 d . . .
C96 C 0.8944(2) 0.59735(15) 0.45310(14) 0.0225(7) Uani 1 1 d . . .
H96 H 0.9267 0.5949 0.4867 0.027 Uiso 1 1 calc R . .
C97 C 0.9500(3) 0.68720(17) 0.42086(17) 0.0329(9) Uani 1 1 d . . .
H97A H 0.9207 0.7199 0.4288 0.049 Uiso 1 1 calc R . .
H97B H 0.9693 0.6928 0.3875 0.049 Uiso 1 1 calc R . .
H97C H 0.9946 0.6812 0.4492 0.049 Uiso 1 1 calc R . .
N98 N 0.85585(17) 0.42004(12) 0.56469(11) 0.0189(6) Uani 1 1 d . . .
N99 N 0.82983(18) 0.36910(12) 0.57686(13) 0.0231(6) Uani 1 1 d . . .
C100 C 0.8742(2) 0.35647(17) 0.62271(16) 0.0293(8) Uani 1 1 d . . .
H100 H 0.8698 0.3229 0.6411 0.035 Uiso 1 1 calc R . .
C101 C 0.9281(2) 0.39830(17) 0.64084(15) 0.0260(8) Uani 1 1 d . . .
C102 C 0.9148(2) 0.43852(16) 0.60252(14) 0.0227(7) Uani 1 1 d . . .
H102 H 0.9417 0.4727 0.6025 0.027 Uiso 1 1 calc R . .
C103 C 0.9877(3) 0.3999(2) 0.68987(17) 0.0387(10) Uani 1 1 d . . .
H10A H 1.0151 0.4355 0.6922 0.058 Uiso 1 1 calc R . .
H10B H 1.0257 0.3700 0.6890 0.058 Uiso 1 1 calc R . .
H10C H 0.9616 0.3953 0.7206 0.058 Uiso 1 1 calc R . .
O104 O 0.29613(14) 0.53100(10) 0.40734(9) 0.0193(5) Uani 1 1 d . . .
C105 C 0.31859(18) 0.56732(14) 0.37898(13) 0.0168(6) Uani 1 1 d . . .
N106 N 0.33465(16) 0.55334(12) 0.33020(11) 0.0183(6) Uani 1 1 d . . .
C107 C 0.35447(19) 0.59296(15) 0.29953(13) 0.0190(7) Uani 1 1 d . . .
C108 C 0.3613(2) 0.64805(15) 0.31288(14) 0.0225(7) Uani 1 1 d . . .
H108 H 0.3763 0.6756 0.2902 0.027 Uiso 1 1 calc R . .
C109 C 0.34426(19) 0.65930(14) 0.36285(13) 0.0184(7) Uani 1 1 d . . .
N110 N 0.32467(16) 0.62139(12) 0.39596(11) 0.0181(6) Uani 1 1 d . . .
N111 N 0.36426(19) 0.57554(13) 0.24874(12) 0.0249(6) Uani 1 1 d . . .
N112 N 0.3502(2) 0.52155(14) 0.23606(12) 0.0277(7) Uani 1 1 d . . .
C113 C 0.3524(3) 0.5185(2) 0.18431(16) 0.0391(10) Uani 1 1 d . . .
H113 H 0.3450 0.4855 0.1642 0.047 Uiso 1 1 calc R . .
C114 C 0.3669(3) 0.5703(2) 0.16367(17) 0.0423(11) Uani 1 1 d . . .
C115 C 0.3746(3) 0.6056(2) 0.20542(16) 0.0356(9) Uani 1 1 d . . .
H115 H 0.3853 0.6441 0.2046 0.043 Uiso 1 1 calc R . .
C116 C 0.3691(5) 0.5841(3) 0.1067(2) 0.0704(19) Uani 1 1 d . . .
H11A H 0.3869 0.6223 0.1042 0.106 Uiso 1 1 calc R . .
H11B H 0.3164 0.5800 0.0861 0.106 Uiso 1 1 calc R . .
H11C H 0.4053 0.5590 0.0929 0.106 Uiso 1 1 calc R . .
N117 N 0.34173(18) 0.71371(12) 0.38045(12) 0.0222(6) Uani 1 1 d . . .
N118 N 0.3046(2) 0.72471(13) 0.42188(12) 0.0252(6) Uani 1 1 d . . .
C119 C 0.3076(3) 0.77923(16) 0.42756(17) 0.0338(9) Uani 1 1 d . . .
H119 H 0.2868 0.7989 0.4541 0.041 Uiso 1 1 calc R . .
C120 C 0.3458(3) 0.80406(17) 0.38904(18) 0.0356(9) Uani 1 1 d . . .
C121 C 0.3667(2) 0.76123(16) 0.35994(17) 0.0310(9) Uani 1 1 d . . .
H121 H 0.3937 0.7639 0.3307 0.037 Uiso 1 1 calc R . .
C122 C 0.3588(4) 0.8648(2) 0.3806(2) 0.0535(14) Uani 1 1 d . . .
H12A H 0.3820 0.8699 0.3486 0.080 Uiso 1 1 calc R . .
H12B H 0.3945 0.8797 0.4109 0.080 Uiso 1 1 calc R . .
H12C H 0.3085 0.8843 0.3767 0.080 Uiso 1 1 calc R . .
B123 B -0.0485(3) 0.4142(2) 0.41424(18) 0.0289(9) Uani 1 1 d . . .
F124 F -0.0219(2) 0.4029(2) 0.36822(14) 0.0930(17) Uani 1 1 d . . .
F125 F -0.01783(17) 0.46320(12) 0.43666(14) 0.0537(8) Uani 1 1 d . . .
F126 F -0.12861(13) 0.41465(10) 0.40621(9) 0.0303(5) Uani 1 1 d . . .
F127 F -0.02149(18) 0.37170(13) 0.44977(16) 0.0661(10) Uani 1 1 d . . .
B128 B 0.6003(4) 0.2269(3) 0.2451(2) 0.0501(15) Uani 1 1 d . . .
F129 F 0.6530(2) 0.19169(15) 0.23048(14) 0.0644(9) Uani 1 1 d . . .
F130 F 0.5361(3) 0.23280(18) 0.20409(16) 0.0856(13) Uani 1 1 d . . .
F131 F 0.6308(3) 0.27731(16) 0.25918(19) 0.0858(13) Uani 1 1 d . . .
F132 F 0.5722(2) 0.2075(2) 0.28856(15) 0.0806(12) Uani 1 1 d . . .
B133 B 0.0715(4) 0.2836(2) 0.2719(2) 0.0459(14) Uani 1 1 d . . .
F134 F 0.0406(2) 0.2990(2) 0.31405(15) 0.0865(14) Uani 1 1 d . . .
F135 F 0.1169(5) 0.2381(2) 0.2768(2) 0.141(3) Uani 1 1 d . . .
F136 F 0.1203(2) 0.32569(17) 0.25961(17) 0.0781(11) Uani 1 1 d . . .
F137 F 0.0138(3) 0.2762(2) 0.22858(16) 0.1044(19) Uani 1 1 d . . .
B38A B 0.3714(12) 0.0278(7) 0.4173(7) 0.020(5) Uiso 0.17 1 d PD A 1
F39A F 0.3419(13) 0.0753(7) 0.4311(10) 0.051(5) Uiso 0.17 1 d PDU A 1
F40A F 0.4335(11) 0.0431(10) 0.3904(9) 0.086(5) Uiso 0.17 1 d PDU A 1
F41A F 0.4053(17) -0.0040(11) 0.4587(9) 0.080(5) Uiso 0.17 1 d PDU A 1
F42A F 0.3197(10) -0.0016(7) 0.3844(7) 0.048(4) Uiso 0.17 1 d PDU A 1
B38B B 0.3905(14) 0.0354(10) 0.4256(10) 0.10(2) Uiso 0.17 1 d PD B 2
F39B F 0.3281(12) 0.0680(9) 0.4310(11) 0.055(5) Uiso 0.17 1 d PDU B 2
F40B F 0.4529(11) 0.0699(9) 0.4228(9) 0.075(5) Uiso 0.17 1 d PDU B 2
F41B F 0.4089(19) 0.0016(11) 0.4682(9) 0.087(6) Uiso 0.17 1 d PDU B 2
F42B F 0.3708(14) 0.0026(8) 0.3828(8) 0.072(4) Uiso 0.17 1 d PDU B 2
B38C B 0.3427(11) 0.0174(7) 0.4290(7) 0.016(4) Uiso 0.16 1 d PD C 3
F39C F 0.2900(12) -0.0084(9) 0.3961(8) 0.066(5) Uiso 0.16 1 d PDU C 3
F40C F 0.4077(13) 0.0327(11) 0.4068(10) 0.088(5) Uiso 0.16 1 d PDU C 3
F41C F 0.3733(15) -0.0175(9) 0.4708(8) 0.085(6) Uiso 0.16 1 d PDU C 3
F42C F 0.3175(13) 0.0629(8) 0.4513(9) 0.067(5) Uiso 0.16 1 d PDU C 3
C143 C 0.6832(16) 0.1174(11) 0.3329(11) 0.142(9) Uiso 0.50 1 d P . .
H14D H 0.7253 0.1361 0.3566 0.213 Uiso 0.50 1 calc PR . .
H14E H 0.6323 0.1280 0.3419 0.213 Uiso 0.50 1 calc PR . .
H14F H 0.6853 0.1281 0.2964 0.213 Uiso 0.50 1 calc PR . .
C144 C 0.6935(10) 0.0563(7) 0.3386(6) 0.078(4) Uiso 0.50 1 d P . .
N145 N 0.7079(9) 0.0133(7) 0.3414(6) 0.095(4) Uiso 0.50 1 d P . .
C146 C 0.4317(11) 0.3070(6) 0.1072(5) 0.082(5) Uani 0.50 1 d P D 1
H14G H 0.4039 0.2844 0.0785 0.123 Uiso 0.50 1 calc PR D 1
H14H H 0.4425 0.2849 0.1395 0.123 Uiso 0.50 1 calc PR D 1
H14I H 0.4813 0.3199 0.0978 0.123 Uiso 0.50 1 calc PR D 1
C147 C 0.3848(8) 0.3529(5) 0.1157(4) 0.052(3) Uani 0.50 1 d P D 1
N148 N 0.3532(8) 0.3898(5) 0.1218(4) 0.068(3) Uani 0.50 1 d P D 1
C149 C 0.4390(7) 0.8805(7) 0.5444(6) 0.077(4) Uiso 0.50 1 d PD . .
H14A H 0.4805 0.9071 0.5407 0.115 Uiso 0.50 1 calc PR . .
H14B H 0.4440 0.8482 0.5223 0.115 Uiso 0.50 1 calc PR . .
H14C H 0.4440 0.8689 0.5813 0.115 Uiso 0.50 1 calc PR . .
O151 O 0.3013(5) 0.8697(4) 0.5328(4) 0.069(2) Uiso 0.50 1 d PD . .
C152 C 0.2241(7) 0.8973(7) 0.5187(8) 0.093(5) Uiso 0.50 1 d PD . .
H15A H 0.2195 0.9288 0.5424 0.112 Uiso 0.50 1 calc PR . .
H15B H 0.2164 0.9107 0.4819 0.112 Uiso 0.50 1 calc PR . .
C153 C 0.1673(7) 0.8542(6) 0.5252(6) 0.071(4) Uiso 0.50 1 d PD . .
H15C H 0.1141 0.8692 0.5166 0.106 Uiso 0.50 1 calc PR . .
H15D H 0.1765 0.8412 0.5618 0.106 Uiso 0.50 1 calc PR . .
H15E H 0.1733 0.8233 0.5016 0.106 Uiso 0.50 1 calc PR . .
C154 C 0.2084(11) 0.0741(7) 0.5427(7) 0.099(5) Uiso 0.50 1 d PD . .
H15H H 0.2122 0.0346 0.5508 0.148 Uiso 0.50 1 calc PR . .
H15I H 0.2489 0.0843 0.5218 0.148 Uiso 0.50 1 calc PR . .
H15J H 0.1565 0.0823 0.5225 0.148 Uiso 0.50 1 calc PR . .
C155 C 0.2202(10) 0.1068(7) 0.5934(6) 0.091(5) Uiso 0.50 1 d PD . .
H15K H 0.2191 0.0817 0.6236 0.109 Uiso 0.50 1 calc PR . .
H15L H 0.2719 0.1253 0.5983 0.109 Uiso 0.50 1 calc PR . .
O156 O 0.1616(6) 0.1458(4) 0.5917(4) 0.087(3) Uiso 0.50 1 d PD . .
C157 C 0.1721(9) 0.1796(6) 0.6365(6) 0.080(4) Uiso 0.50 1 d PD . .
H15M H 0.1212 0.1977 0.6383 0.095 Uiso 0.50 1 calc PR . .
H15N H 0.1840 0.1554 0.6677 0.095 Uiso 0.50 1 calc PR . .
C158 C 0.2294(7) 0.2210(5) 0.6415(5) 0.057(3) Uiso 0.50 1 d PD . .
H15O H 0.2180 0.2487 0.6670 0.086 Uiso 0.50 1 calc PR . .
H15P H 0.2294 0.2387 0.6073 0.086 Uiso 0.50 1 calc PR . .
H15Q H 0.2811 0.2047 0.6539 0.086 Uiso 0.50 1 calc PR . .
C150 C 0.3626(8) 0.9062(9) 0.5280(11) 0.137(9) Uiso 0.50 1 d PD . .
H15F H 0.3582 0.9393 0.5499 0.165 Uiso 0.50 1 calc PR . .
H15G H 0.3580 0.9183 0.4909 0.165 Uiso 0.50 1 calc PR . .
C159 C 0.535(3) 0.4478(19) 0.148(2) 0.14(2) Uiso 0.25 1 d PD E 2
H15R H 0.5221 0.4741 0.1184 0.203 Uiso 0.25 1 calc PR E 2
H15S H 0.5879 0.4334 0.1482 0.203 Uiso 0.25 1 calc PR E 2
H15T H 0.5318 0.4665 0.1810 0.203 Uiso 0.25 1 calc PR E 2
C160 C 0.4769(16) 0.4008(11) 0.1400(11) 0.066(6) Uiso 0.25 1 d PD E 2
N161 N 0.426(3) 0.373(2) 0.119(2) 0.16(2) Uiso 0.25 1 d PD E 2
C162 C 0.5522(13) 0.4636(9) 0.1594(6) 0.041(4) Uiso 0.25 1 d PD F 3
H16A H 0.5379 0.4335 0.1814 0.062 Uiso 0.25 1 calc PR F 3
H16B H 0.5347 0.4989 0.1721 0.062 Uiso 0.25 1 calc PR F 3
H16C H 0.6093 0.4643 0.1611 0.062 Uiso 0.25 1 calc PR F 3
C163 C 0.5130(18) 0.4545(11) 0.1027(8) 0.075(8) Uiso 0.25 1 d PD F 3
H16D H 0.5309 0.4193 0.0892 0.091 Uiso 0.25 1 calc PR F 3
H16E H 0.4553 0.4530 0.1005 0.091 Uiso 0.25 1 calc PR F 3
O164 O 0.5343(12) 0.4996(8) 0.0723(7) 0.081(6) Uiso 0.25 1 d PD F 3
C165 C 0.501(3) 0.4938(14) 0.0180(8) 0.115(14) Uiso 0.25 1 d PD F 3
H16F H 0.4450 0.4834 0.0147 0.139 Uiso 0.25 1 calc PR F 3
H16G H 0.5287 0.4643 0.0018 0.139 Uiso 0.25 1 calc PR F 3
C166 C 0.508(4) 0.5483(17) -0.0104(14) 0.17(2) Uiso 0.25 1 d PD F 3
H16H H 0.4860 0.5443 -0.0478 0.250 Uiso 0.25 1 calc PR F 3
H16I H 0.5640 0.5583 -0.0071 0.250 Uiso 0.25 1 calc PR F 3
H16J H 0.4803 0.5772 0.0054 0.250 Uiso 0.25 1 calc PR F 3

loop_
_atom_site_aniso_label
_atom_site_aniso_U_11
_atom_site_aniso_U_22
_atom_site_aniso_U_33
_atom_site_aniso_U_23
_atom_site_aniso_U_13
_atom_site_aniso_U_12
Fe1 0.0152(3) 0.0215(3) 0.0189(3) 0.0027(2) 0.00136(19) -0.00038(19)
Fe2 0.0187(3) 0.0162(3) 0.0216(3) 0.0007(2) 0.0023(2) -0.00124(19)
Fe3 0.0202(3) 0.0175(3) 0.0158(2) -0.00038(19) -0.0027(2) -0.00337(19)
Fe4 0.0184(3) 0.0159(3) 0.0202(3) -0.0001(2) 0.0031(2) -0.00390(19)
Fe5 0.0136(3) 0.0166(4) 0.0177(3) -0.0009(3) 0.0012(3) 0.0006(3)
O6 0.0234(13) 0.0175(12) 0.0220(12) 0.0000(9) 0.0030(9) 0.0019(9)
O7 0.0176(12) 0.0255(13) 0.0253(12) -0.0076(10) 0.0026(9) 0.0009(9)
O8 0.0150(12) 0.0223(12) 0.0241(12) 0.0034(10) -0.0006(9) -0.0004(9)
O9 0.0282(15) 0.0211(12) 0.0230(12) 0.0002(10) 0.0000(10) -0.0045(10)
C10 0.0247(19) 0.0179(16) 0.0181(15) -0.0026(13) 0.0028(13) -0.0036(13)
N11 0.0310(17) 0.0194(14) 0.0188(14) -0.0046(11) 0.0094(12) -0.0021(12)
C12 0.034(2) 0.0222(18) 0.0200(16) -0.0053(14) 0.0145(14) -0.0020(14)
C13 0.028(2) 0.0269(19) 0.0296(19) -0.0012(15) 0.0104(15) 0.0007(14)
C14 0.0265(19) 0.0173(16) 0.0259(17) -0.0032(13) 0.0043(14) 0.0025(13)
N15 0.0302(17) 0.0163(14) 0.0213(14) -0.0037(11) 0.0056(12) -0.0023(11)
N16 0.0311(18) 0.0247(16) 0.0299(16) 0.0007(13) 0.0158(13) -0.0011(13)
N17 0.0382(19) 0.0271(17) 0.0239(15) 0.0033(13) 0.0075(13) -0.0038(14)
C18 0.056(3) 0.029(2) 0.028(2) 0.0008(16) 0.0164(19) -0.0114(19)
C19 0.054(3) 0.034(2) 0.034(2) -0.0090(18) 0.025(2) -0.017(2)
C20 0.035(2) 0.038(2) 0.037(2) -0.0031(18) 0.0197(18) -0.0056(17)
C21 0.064(3) 0.048(3) 0.048(3) -0.011(2) 0.035(3) -0.026(2)
N22 0.0289(17) 0.0219(15) 0.0272(16) -0.0004(12) 0.0042(13) -0.0009(12)
N23 0.0342(19) 0.0204(16) 0.0306(17) 0.0035(13) 0.0009(14) -0.0026(12)
C24 0.043(3) 0.030(2) 0.034(2) 0.0075(17) -0.0054(18) -0.0022(18)
C25 0.035(2) 0.033(2) 0.043(2) 0.0006(19) -0.0138(19) -0.0034(17)
C26 0.027(2) 0.032(2) 0.040(2) -0.0018(17) 0.0001(17) -0.0024(16)
C27 0.042(3) 0.076(4) 0.056(3) 0.007(3) -0.021(3) -0.003(3)
O28 0.0251(13) 0.0179(12) 0.0242(12) 0.0014(10) 0.0022(10) 0.0005(9)
C29 0.0131(15) 0.0194(17) 0.0266(17) 0.0007(13) 0.0015(13) -0.0026(12)
N30 0.0138(14) 0.0211(15) 0.0334(16) 0.0047(12) -0.0001(12) 0.0004(11)
C31 0.0161(17) 0.0259(19) 0.039(2) 0.0051(16) -0.0024(15) 0.0023(13)
C32 0.028(2) 0.0261(19) 0.034(2) 0.0079(16) -0.0072(16) 0.0015(15)
C33 0.0175(17) 0.029(2) 0.0286(18) 0.0029(15) -0.0091(14) -0.0034(14)
N34 0.0189(15) 0.0245(16) 0.0252(15) 0.0028(12) -0.0018(12) -0.0021(11)
N35 0.0307(18) 0.0216(16) 0.044(2) 0.0057(15) -0.0087(15) 0.0080(13)
N36 0.0301(18) 0.0216(17) 0.045(2) -0.0035(14) -0.0068(15) 0.0047(13)
C37 0.044(3) 0.019(2) 0.066(3) -0.006(2) -0.009(2) 0.0094(17)
C38 0.058(3) 0.025(2) 0.077(4) 0.002(2) -0.010(3) 0.011(2)
C39 0.047(3) 0.030(2) 0.057(3) 0.016(2) -0.007(2) 0.0112(19)
C40 0.106(6) 0.026(3) 0.101(6) 0.006(3) -0.016(4) 0.017(3)
N41 0.0342(18) 0.0297(17) 0.0239(16) 0.0051(13) -0.0084(13) -0.0045(14)
N42 0.042(2) 0.0314(18) 0.0231(16) 0.0035(13) -0.0022(14) -0.0077(15)
C43 0.070(3) 0.040(3) 0.025(2) 0.0003(18) 0.003(2) -0.008(2)
C44 0.072(4) 0.047(3) 0.030(2) 0.008(2) -0.005(2) -0.006(2)
C45 0.053(3) 0.036(2) 0.033(2) 0.0089(19) -0.014(2) -0.003(2)
C46 0.122(6) 0.067(4) 0.035(3) 0.012(3) -0.014(3) -0.003(4)
O47 0.0228(13) 0.0200(12) 0.0198(11) -0.0041(9) 0.0050(9) -0.0049(9)
C48 0.0228(17) 0.0142(15) 0.0185(15) -0.0001(12) 0.0040(13) -0.0019(12)
N49 0.0160(14) 0.0206(14) 0.0202(14) -0.0037(11) 0.0017(11) -0.0029(10)
C50 0.0234(18) 0.0188(16) 0.0213(16) -0.0027(13) 0.0017(13) -0.0034(13)
C51 0.027(2) 0.0260(18) 0.0250(18) -0.0083(15) 0.0077(15) -0.0043(14)
C52 0.0248(19) 0.0195(17) 0.0242(17) -0.0034(14) 0.0063(14) -0.0053(13)
N53 0.0192(14) 0.0170(14) 0.0218(14) -0.0030(11) 0.0057(11) -0.0040(10)
N54 0.0212(15) 0.0281(16) 0.0228(14) -0.0086(12) 0.0040(12) -0.0068(12)
N55 0.0190(15) 0.0268(16) 0.0241(15) -0.0057(12) 0.0010(12) -0.0044(12)
C56 0.027(2) 0.031(2) 0.033(2) -0.0057(16) 0.0000(16) -0.0119(16)
C57 0.038(2) 0.035(2) 0.030(2) -0.0098(17) 0.0024(17) -0.0123(17)
C58 0.033(2) 0.036(2) 0.0289(19) -0.0158(17) 0.0073(16) -0.0078(17)
C59 0.052(3) 0.055(3) 0.049(3) -0.029(2) 0.012(2) -0.028(2)
N60 0.0225(16) 0.0225(15) 0.0261(15) -0.0065(12) 0.0087(12) -0.0046(11)
N61 0.0222(16) 0.0207(15) 0.0298(16) -0.0047(12) 0.0069(12) -0.0037(11)
C62 0.0233(19) 0.0232(18) 0.041(2) -0.0018(16) 0.0113(16) -0.0025(14)
C63 0.032(2) 0.025(2) 0.041(2) -0.0054(16) 0.0156(18) -0.0038(15)
C64 0.033(2) 0.029(2) 0.031(2) -0.0088(16) 0.0159(16) -0.0063(16)
C65 0.038(3) 0.057(3) 0.051(3) -0.014(2) 0.023(2) -0.005(2)
O66 0.0207(12) 0.0191(12) 0.0211(12) -0.0025(9) 0.0011(9) 0.0001(9)
C67 0.0213(17) 0.0189(16) 0.0162(15) 0.0011(12) 0.0016(12) -0.0013(13)
N68 0.0224(15) 0.0185(14) 0.0174(13) -0.0010(11) 0.0036(11) -0.0011(11)
C69 0.0214(18) 0.0215(17) 0.0215(16) -0.0039(13) 0.0029(13) -0.0032(13)
C70 0.0243(19) 0.0230(18) 0.0300(18) -0.0077(15) 0.0055(14) -0.0017(14)
C71 0.0209(18) 0.0222(17) 0.0209(16) -0.0020(13) 0.0012(13) 0.0016(13)
N72 0.0186(14) 0.0201(14) 0.0185(13) -0.0026(11) 0.0008(11) -0.0008(11)
N73 0.0209(15) 0.0223(15) 0.0266(15) -0.0075(12) 0.0049(12) -0.0029(11)
N74 0.0160(14) 0.0255(16) 0.0272(15) -0.0046(12) 0.0030(11) -0.0018(11)
C75 0.0218(18) 0.029(2) 0.0300(19) -0.0119(15) 0.0020(15) -0.0078(14)
C76 0.029(2) 0.028(2) 0.0299(19) -0.0115(16) 0.0048(15) -0.0042(15)
C77 0.032(2) 0.0220(19) 0.033(2) -0.0128(15) 0.0024(16) -0.0017(15)
C78 0.036(2) 0.031(2) 0.051(3) -0.023(2) -0.002(2) -0.0077(17)
N79 0.0173(15) 0.0240(15) 0.0263(15) -0.0071(12) 0.0048(11) -0.0024(11)
N80 0.0209(16) 0.0231(15) 0.0270(15) -0.0043(12) 0.0024(12) -0.0047(11)
C81 0.0186(18) 0.036(2) 0.0246(17) -0.0032(15) 0.0044(14) -0.0020(14)
C82 0.0235(19) 0.036(2) 0.0261(18) -0.0062(16) 0.0020(15) 0.0007(15)
C83 0.0226(19) 0.029(2) 0.0303(19) -0.0082(15) 0.0046(15) 0.0004(14)
C84 0.029(2) 0.055(3) 0.041(2) -0.015(2) 0.0137(18) -0.0014(19)
O85 0.0174(12) 0.0192(12) 0.0187(11) -0.0027(9) 0.0008(9) -0.0048(9)
C86 0.0141(15) 0.0159(15) 0.0163(14) -0.0003(12) 0.0051(12) -0.0002(11)
N87 0.0146(13) 0.0159(13) 0.0141(12) -0.0011(10) 0.0019(10) 0.0008(10)
C88 0.0155(16) 0.0158(15) 0.0181(15) 0.0001(12) 0.0039(12) -0.0021(12)
C89 0.0178(16) 0.0177(16) 0.0202(15) 0.0016(13) 0.0002(13) -0.0027(12)
C90 0.0178(16) 0.0170(16) 0.0165(15) 0.0004(12) 0.0040(12) 0.0003(12)
N91 0.0138(13) 0.0165(13) 0.0167(13) -0.0009(10) 0.0026(10) -0.0012(10)
N92 0.0157(13) 0.0184(14) 0.0169(13) 0.0036(11) 0.0000(10) -0.0049(10)
N93 0.0206(14) 0.0199(14) 0.0157(13) 0.0037(11) -0.0007(11) -0.0019(11)
C94 0.0268(19) 0.0218(17) 0.0232(17) 0.0071(14) 0.0048(14) -0.0045(14)
C95 0.0242(18) 0.0217(17) 0.0269(18) 0.0032(14) 0.0072(14) -0.0041(14)
C96 0.0199(17) 0.0214(17) 0.0251(17) 0.0009(14) 0.0002(13) -0.0064(13)
C97 0.038(2) 0.029(2) 0.033(2) 0.0016(16) 0.0082(17) -0.0156(17)
N98 0.0172(14) 0.0185(14) 0.0197(13) 0.0050(11) -0.0008(11) -0.0042(10)
N99 0.0226(15) 0.0183(14) 0.0286(15) 0.0088(12) 0.0047(12) -0.0018(11)
C100 0.028(2) 0.030(2) 0.0298(19) 0.0142(16) 0.0024(15) 0.0006(15)
C101 0.0189(18) 0.033(2) 0.0243(17) 0.0075(15) -0.0020(14) 0.0027(14)
C102 0.0175(17) 0.0270(18) 0.0226(17) 0.0050(14) -0.0001(13) -0.0030(13)
C103 0.036(2) 0.048(3) 0.028(2) 0.0122(18) -0.0079(17) 0.0059(19)
O104 0.0212(12) 0.0175(12) 0.0191(11) 0.0014(9) 0.0029(9) -0.0030(9)
C105 0.0103(15) 0.0193(16) 0.0197(15) 0.0021(12) -0.0004(12) -0.0010(11)
N106 0.0153(14) 0.0220(14) 0.0175(13) 0.0018(11) 0.0017(10) -0.0006(10)
C107 0.0135(16) 0.0251(17) 0.0184(15) 0.0045(13) 0.0030(12) 0.0009(12)
C108 0.0194(17) 0.0243(18) 0.0234(17) 0.0082(14) 0.0025(13) 0.0003(13)
C109 0.0144(16) 0.0186(16) 0.0209(16) 0.0048(13) -0.0015(12) -0.0006(12)
N110 0.0165(14) 0.0181(14) 0.0187(13) 0.0027(11) 0.0000(10) -0.0036(10)
N111 0.0285(17) 0.0267(16) 0.0208(14) 0.0039(12) 0.0080(12) -0.0019(12)
N112 0.0342(18) 0.0311(17) 0.0187(15) -0.0029(13) 0.0066(13) -0.0026(13)
C113 0.050(3) 0.048(3) 0.0212(19) -0.0084(18) 0.0117(18) -0.005(2)
C114 0.054(3) 0.053(3) 0.022(2) 0.0027(19) 0.0116(18) -0.005(2)
C115 0.042(2) 0.042(2) 0.0246(19) 0.0086(17) 0.0114(17) -0.0028(18)
C116 0.106(5) 0.083(5) 0.027(2) 0.003(3) 0.025(3) -0.012(4)
N117 0.0252(16) 0.0171(14) 0.0231(14) 0.0045(11) 0.0003(12) -0.0031(11)
N118 0.0315(17) 0.0190(15) 0.0253(15) 0.0014(12) 0.0051(13) -0.0015(12)
C119 0.047(2) 0.0185(18) 0.035(2) 0.0007(15) 0.0033(18) -0.0006(16)
C120 0.044(2) 0.0202(19) 0.041(2) 0.0035(17) 0.0028(19) -0.0064(17)
C121 0.034(2) 0.0232(19) 0.034(2) 0.0081(16) 0.0006(16) -0.0074(15)
C122 0.078(4) 0.021(2) 0.060(3) 0.005(2) 0.010(3) -0.011(2)
B123 0.020(2) 0.040(3) 0.027(2) -0.0071(18) 0.0034(16) -0.0004(17)
F124 0.0380(18) 0.196(5) 0.0507(19) -0.046(3) 0.0243(15) -0.017(2)
F125 0.0362(15) 0.0401(16) 0.081(2) -0.0057(15) -0.0003(14) -0.0165(12)
F126 0.0183(11) 0.0352(12) 0.0370(12) -0.0049(10) 0.0037(9) -0.0015(9)
F127 0.0450(17) 0.0449(17) 0.094(3) 0.0111(17) -0.0301(17) -0.0024(13)
B128 0.058(4) 0.046(3) 0.049(3) -0.030(3) 0.017(3) -0.005(3)
F129 0.071(2) 0.062(2) 0.069(2) -0.0301(17) 0.0364(18) 0.0020(16)
F130 0.104(3) 0.080(3) 0.063(2) -0.029(2) -0.015(2) 0.019(2)
F131 0.108(3) 0.049(2) 0.096(3) -0.036(2) 0.005(3) -0.011(2)
F132 0.073(3) 0.120(4) 0.059(2) -0.019(2) 0.0385(19) -0.010(2)
B133 0.050(3) 0.044(3) 0.046(3) -0.030(2) 0.018(2) -0.016(2)
F134 0.067(2) 0.141(4) 0.055(2) -0.044(2) 0.0214(18) -0.008(2)
F135 0.275(9) 0.057(3) 0.098(4) -0.011(3) 0.050(5) 0.062(4)
F136 0.076(3) 0.070(2) 0.087(3) -0.008(2) 0.012(2) -0.033(2)
F137 0.080(3) 0.179(5) 0.058(2) -0.063(3) 0.022(2) -0.073(3)
C146 0.132(13) 0.072(9) 0.054(7) 0.017(6) 0.051(8) 0.051(9)
C147 0.072(8) 0.062(7) 0.023(4) -0.001(4) 0.011(4) 0.019(6)
N148 0.092(8) 0.065(7) 0.045(5) -0.004(5) 0.008(5) 0.023(6)

loop_
_atom_type_symbol
_atom_type_description
_atom_type_scat_dispersion_real
_atom_type_scat_dispersion_imag
_atom_type_scat_source
C C 0.0181 0.0091 'International Tables Vol C Tables 4.2.6.8 and 6.1.1.4'
H H 0.0000 0.0000 'International Tables Vol C Tables 4.2.6.8 and 6.1.1.4'
N N 0.0311 0.0180 'International Tables Vol C Tables 4.2.6.8 and 6.1.1.4'
O O 0.0492 0.0322 'International Tables Vol C Tables 4.2.6.8 and 6.1.1.4'
Fe Fe -1.1336 3.1974 'International Tables Vol C Tables 4.2.6.8 and 6.1.1.4'
F F 0.0727 0.0534 'International Tables Vol C Tables 4.2.6.8 and 6.1.1.4'
B B 0.0090 0.0039 'International Tables Vol C Tables 4.2.6.8 and 6.1.1.4'

loop_
_geom_angle_atom_site_label_1
_geom_angle_atom_site_label_2
_geom_angle_atom_site_label_3
_geom_angle
_geom_angle_site_symmetry_1
_geom_angle_site_symmetry_3
N11 Fe1 N49 102.73(12) . .
N17 Fe1 N11 77.45(13) . .
N17 Fe1 N30 91.16(13) . .
N17 Fe1 N36 90.78(14) . .
N17 Fe1 N49 168.63(13) . .
N17 Fe1 N55 91.38(13) . .
N30 Fe1 N11 105.35(12) . .
N30 Fe1 N49 99.67(11) . .
N36 Fe1 N11 167.97(14) . .
N36 Fe1 N30 77.05(13) . .
N36 Fe1 N49 88.31(14) . .
N55 Fe1 N11 88.30(12) . .
N55 Fe1 N30 166.34(13) . .
N55 Fe1 N36 89.50(14) . .
N55 Fe1 N49 77.28(12) . .
N15 Fe2 N112 163.76(13) . .
N23 Fe2 N15 74.32(12) . .
N23 Fe2 N68 165.72(12) . .
N23 Fe2 N106 91.29(12) . .
N23 Fe2 N112 89.52(13) . .
N68 Fe2 N15 109.16(12) . .
N68 Fe2 N112 86.13(12) . .
N74 Fe2 N15 83.43(12) . .
N74 Fe2 N23 92.03(12) . .
N74 Fe2 N68 74.92(11) . .
N74 Fe2 N106 168.90(12) . .
N74 Fe2 N112 95.78(12) . .
N106 Fe2 N15 107.66(11) . .
N106 Fe2 N68 100.50(11) . .
N106 Fe2 N112 73.66(12) . .
N42 Fe3 N34 73.44(13) 3_666 3_666
N42 Fe3 N80 92.21(13) 3_666 .
N72 Fe3 N34 110.19(11) . 3_666
N72 Fe3 N42 85.50(12) . 3_666
N72 Fe3 N80 73.62(11) . .
N72 Fe3 N87 101.00(11) . .
N80 Fe3 N34 164.48(12) . 3_666
N87 Fe3 N34 105.27(11) . 3_666
N87 Fe3 N42 173.34(12) . 3_666
N87 Fe3 N80 88.30(11) . .
N93 Fe3 N34 83.27(11) . 3_666
N93 Fe3 N42 97.74(12) . 3_666
N93 Fe3 N72 166.49(12) . .
N93 Fe3 N80 93.10(12) . .
N93 Fe3 N87 75.60(11) . .
N53 Fe4 N99 170.09(12) 3_666 3_666
N53 Fe4 N118 82.41(11) 3_666 .
N61 Fe4 N53 74.08(11) 3_666 3_666
N61 Fe4 N99 96.89(12) 3_666 3_666
N61 Fe4 N110 168.78(12) 3_666 .
N61 Fe4 N118 95.88(12) 3_666 .
N91 Fe4 N53 108.60(11) 3_666 3_666
N91 Fe4 N61 85.32(11) 3_666 3_666
N91 Fe4 N99 74.07(11) 3_666 3_666
N91 Fe4 N110 104.81(11) 3_666 .
N91 Fe4 N118 168.76(11) 3_666 .
N99 Fe4 N118 94.70(11) 3_666 .
N110 Fe4 N53 106.44(11) . 3_666
N110 Fe4 N99 81.60(11) . 3_666
N110 Fe4 N118 73.24(11) . .
O6 Fe5 O6 180.00 3_666 .
O7 Fe5 O6 90.41(11) . 3_666
O7 Fe5 O6 89.59(11) . .
O7 Fe5 O7 180.00 3_666 .
O7 Fe5 O8 90.58(10) . .
O7 Fe5 O8 89.42(10) . 3_666
O8 Fe5 O6 89.85(10) . .
O8 Fe5 O6 90.15(10) . 3_666
O8 Fe5 O8 180.00 . 3_666
O9 C10 N11 119.9(3) . .
O9 C10 N15 119.6(3) . .
N15 C10 N11 120.4(3) . .
C10 N11 Fe1 126.4(2) . .
C12 N11 Fe1 115.9(2) . .
C12 N11 C10 117.3(3) . .
N11 C12 C13 125.8(4) . .
N11 C12 N16 114.6(3) . .
C13 C12 N16 119.5(4) . .
C12 C13 H13 123.3 . .
C14 C13 C12 113.3(4) . .
C14 C13 H13 123.3 . .
C13 C14 N22 120.5(3) . .
N15 C14 C13 124.6(3) . .
N15 C14 N22 114.7(3) . .
C10 N15 Fe2 123.8(2) . .
C14 N15 Fe2 116.9(2) . .
C14 N15 C10 118.4(3) . .
N17 N16 C12 117.4(3) . .
N17 N16 C20 110.9(3) . .
C20 N16 C12 131.3(4) . .
N16 N17 Fe1 114.6(2) . .
C18 N17 Fe1 139.7(3) . .
C18 N17 N16 105.5(4) . .
N17 C18 H18 124.4 . .
N17 C18 C19 111.2(4) . .
C19 C18 H18 124.4 . .
C18 C19 C21 127.4(5) . .
C20 C19 C18 104.8(4) . .
C20 C19 C21 127.8(5) . .
N16 C20 C19 107.6(4) . .
N16 C20 H20 126.2 . .
C19 C20 H20 126.2 . .
C19 C21 H21A 109.5 . .
C19 C21 H21B 109.5 . .
C19 C21 H21C 109.5 . .
H21A C21 H21B 109.5 . .
H21A C21 H21C 109.5 . .
H21B C21 H21C 109.5 . .
N23 N22 C14 118.1(3) . .
N23 N22 C26 110.8(3) . .
C26 N22 C14 130.1(4) . .
N22 N23 Fe2 114.7(2) . .
C24 N23 Fe2 140.1(3) . .
C24 N23 N22 105.1(3) . .
N23 C24 H24 124.1 . .
N23 C24 C25 111.7(4) . .
C25 C24 H24 124.1 . .
C24 C25 C27 126.9(5) . .
C26 C25 C24 105.0(4) . .
C26 C25 C27 128.1(5) . .
N22 C26 C25 107.4(4) . .
N22 C26 H26 126.3 . .
C25 C26 H26 126.3 . .
C25 C27 H27A 109.5 . .
C25 C27 H27B 109.5 . .
C25 C27 H27C 109.5 . .
H27A C27 H27B 109.5 . .
H27A C27 H27C 109.5 . .
H27B C27 H27C 109.5 . .
O28 C29 N30 119.5(3) . .
O28 C29 N34 120.2(3) . .
N34 C29 N30 120.2(3) . .
C29 N30 Fe1 125.7(2) . .
C31 N30 Fe1 116.2(3) . .
C31 N30 C29 118.0(3) . .
N30 C31 C32 125.0(4) . .
N30 C31 N35 114.2(4) . .
C32 C31 N35 120.7(4) . .
C31 C32 H32 123.0 . .
C31 C32 C33 114.0(3) . .
C33 C32 H32 123.0 . .
C32 C33 N41 120.3(3) . .
N34 C33 C32 124.4(4) . .
N34 C33 N41 115.3(4) . .
C29 N34 Fe3 124.3(2) . 3_666
C33 N34 Fe3 116.5(3) . 3_666
C33 N34 C29 118.3(3) . .
N36 N35 C31 117.5(3) . .
N36 N35 C39 110.5(4) . .
C39 N35 C31 131.5(4) . .
N35 N36 Fe1 114.0(2) . .
C37 N36 Fe1 140.2(4) . .
C37 N36 N35 105.8(4) . .
N36 C37 H37 124.3 . .
N36 C37 C38 111.4(5) . .
C38 C37 H37 124.3 . .
C37 C38 C40 126.1(6) . .
C39 C38 C37 105.0(4) . .
C39 C38 C40 128.9(6) . .
N35 C39 H39 126.4 . .
C38 C39 N35 107.3(5) . .
C38 C39 H39 126.4 . .
C38 C40 H40A 109.5 . .
C38 C40 H40B 109.5 . .
C38 C40 H40C 109.5 . .
H40A C40 H40B 109.5 . .
H40A C40 H40C 109.5 . .
H40B C40 H40C 109.5 . .
N42 N41 C33 118.4(3) . .
N42 N41 C45 111.7(4) . .
C45 N41 C33 129.9(4) . .
N41 N42 Fe3 115.0(3) . 3_666
C43 N42 Fe3 138.6(3) . 3_666
C43 N42 N41 104.6(4) . .
N42 C43 H43 124.1 . .
N42 C43 C44 111.9(5) . .
C44 C43 H43 124.1 . .
C43 C44 C46 127.7(6) . .
C45 C44 C43 104.9(4) . .
C45 C44 C46 127.4(6) . .
N41 C45 H45 126.6 . .
C44 C45 N41 106.9(4) . .
C44 C45 H45 126.6 . .
C44 C46 H46A 109.5 . .
C44 C46 H46B 109.5 . .
C44 C46 H46C 109.5 . .
H46A C46 H46B 109.5 . .
H46A C46 H46C 109.5 . .
H46B C46 H46C 109.5 . .
O47 C48 N49 120.0(3) . .
O47 C48 N53 119.2(3) . .
N49 C48 N53 120.7(3) . .
C48 N49 Fe1 127.3(2) . .
C50 N49 Fe1 115.3(2) . .
C50 N49 C48 117.3(3) . .
N49 C50 C51 125.4(3) . .
N49 C50 N54 114.6(3) . .
C51 C50 N54 120.0(3) . .
C50 C51 H51 123.0 . .
C50 C51 C52 114.1(3) . .
C52 C51 H51 123.0 . .
C51 C52 N60 120.6(3) . .
N53 C52 C51 124.2(4) . .
N53 C52 N60 115.1(3) . .
C48 N53 Fe4 125.4(2) . 3_666
C52 N53 Fe4 116.0(2) . 3_666
C52 N53 C48 118.1(3) . .
N55 N54 C50 118.1(3) . .
N55 N54 C58 110.9(3) . .
C58 N54 C50 130.3(3) . .
N54 N55 Fe1 114.3(2) . .
C56 N55 Fe1 139.6(3) . .
C56 N55 N54 105.8(3) . .
N55 C56 H56 124.5 . .
N55 C56 C57 111.1(4) . .
C57 C56 H56 124.5 . .
C56 C57 C59 127.1(4) . .
C58 C57 C56 105.0(3) . .
C58 C57 C59 127.7(4) . .
N54 C58 H58 126.4 . .
C57 C58 N54 107.1(4) . .
C57 C58 H58 126.4 . .
C57 C59 H59A 109.5 . .
C57 C59 H59B 109.5 . .
C57 C59 H59C 109.5 . .
H59A C59 H59B 109.5 . .
H59A C59 H59C 109.5 . .
H59B C59 H59C 109.5 . .
N61 N60 C52 119.2(3) . .
N61 N60 C64 111.2(3) . .
C64 N60 C52 129.7(3) . .
N60 N61 Fe4 113.5(2) . 3_666
C62 N61 Fe4 137.4(3) . 3_666
C62 N61 N60 105.2(3) . .
N61 C62 H62 124.2 . .
N61 C62 C63 111.7(4) . .
C63 C62 H62 124.2 . .
C62 C63 C65 127.3(4) . .
C64 C63 C62 104.8(4) . .
C64 C63 C65 127.9(4) . .
N60 C64 C63 107.2(4) . .
N60 C64 H64 126.4 . .
C63 C64 H64 126.4 . .
C63 C65 H65A 109.5 . .
C63 C65 H65B 109.5 . .
C63 C65 H65C 109.5 . .
H65A C65 H65B 109.5 . .
H65A C65 H65C 109.5 . .
H65B C65 H65C 109.5 . .
O66 C67 N68 120.3(3) . .
O66 C67 N72 119.3(3) . .
N72 C67 N68 120.4(3) . .
C67 N68 Fe2 126.2(2) . .
C69 N68 Fe2 116.4(2) . .
C69 N68 C67 117.0(3) . .
N68 C69 C70 125.7(3) . .
N68 C69 N73 114.2(3) . .
C70 C69 N73 120.1(3) . .
C69 C70 H70 123.1 . .
C69 C70 C71 113.7(3) . .
C71 C70 H70 123.1 . .
C70 C71 N79 121.3(3) . .
N72 C71 C70 123.8(3) . .
N72 C71 N79 114.8(3) . .
C67 N72 Fe3 122.6(2) . .
C71 N72 Fe3 118.1(2) . .
C71 N72 C67 119.3(3) . .
N74 N73 C69 118.9(3) . .
N74 N73 C77 111.4(3) . .
C77 N73 C69 129.7(3) . .
N73 N74 Fe2 114.3(2) . .
C75 N74 Fe2 137.8(3) . .
C75 N74 N73 105.6(3) . .
N74 C75 H75 124.6 . .
N74 C75 C76 110.9(3) . .
C76 C75 H75 124.6 . .
C75 C76 C78 126.9(4) . .
C77 C76 C75 105.2(3) . .
C77 C76 C78 127.8(4) . .
N73 C77 C76 106.9(4) . .
N73 C77 H77 126.6 . .
C76 C77 H77 126.6 . .
C76 C78 H78A 109.5 . .
C76 C78 H78B 109.5 . .
C76 C78 H78C 109.5 . .
H78A C78 H78B 109.5 . .
H78A C78 H78C 109.5 . .
H78B C78 H78C 109.5 . .
N80 N79 C71 118.3(3) . .
C83 N79 C71 130.2(3) . .
C83 N79 N80 111.0(3) . .
N79 N80 Fe3 112.9(2) . .
C81 N80 Fe3 141.9(3) . .
C81 N80 N79 104.7(3) . .
N80 C81 H81 123.9 . .
N80 C81 C82 112.3(3) . .
C82 C81 H81 123.9 . .
C81 C82 C84 127.7(4) . .
C83 C82 C81 104.4(3) . .
C83 C82 C84 127.9(4) . .
N79 C83 H83 126.2 . .
C82 C83 N79 107.6(3) . .
C82 C83 H83 126.2 . .
C82 C84 H84A 109.5 . .
C82 C84 H84B 109.5 . .
C82 C84 H84C 109.5 . .
H84A C84 H84B 109.5 . .
H84A C84 H84C 109.5 . .
H84B C84 H84C 109.5 . .
O85 C86 N87 120.6(3) . .
O85 C86 N91 119.3(3) . .
N87 C86 N91 120.1(3) . .
C86 N87 Fe3 126.5(2) . .
C88 N87 Fe3 115.6(2) . .
C88 N87 C86 117.9(3) . .
N87 C88 C89 125.5(3) . .
N87 C88 N92 115.6(3) . .
C89 C88 N92 118.9(3) . .
C88 C89 H89 123.4 . .
C90 C89 C88 113.2(3) . .
C90 C89 H89 123.4 . .
C89 C90 N98 119.8(3) . .
N91 C90 C89 125.2(3) . .
N91 C90 N98 115.0(3) . .
C86 N91 Fe4 124.0(2) . 3_666
C90 N91 Fe4 118.1(2) . 3_666
C90 N91 C86 117.9(3) . .
N93 N92 C88 119.1(3) . .
N93 N92 C96 111.0(3) . .
C96 N92 C88 129.8(3) . .
N92 N93 Fe3 112.6(2) . .
C94 N93 Fe3 138.8(2) . .
C94 N93 N92 105.2(3) . .
N93 C94 H94 124.2 . .
N93 C94 C95 111.5(3) . .
C95 C94 H94 124.2 . .
C94 C95 C97 127.7(3) . .
C96 C95 C94 104.7(3) . .
C96 C95 C97 127.6(4) . .
N92 C96 C95 107.6(3) . .
N92 C96 H96 126.2 . .
C95 C96 H96 126.2 . .
C95 C97 H97A 109.5 . .
C95 C97 H97B 109.5 . .
C95 C97 H97C 109.5 . .
H97A C97 H97B 109.5 . .
H97A C97 H97C 109.5 . .
H97B C97 H97C 109.5 . .
N99 N98 C90 119.0(3) . .
C102 N98 C90 129.2(3) . .
C102 N98 N99 111.6(3) . .
N98 N99 Fe4 112.2(2) . 3_666
C100 N99 Fe4 139.5(3) . 3_666
C100 N99 N98 104.3(3) . .
N99 C100 H100 123.8 . .
N99 C100 C101 112.5(3) . .
C101 C100 H100 123.8 . .
C100 C101 C103 128.9(4) . .
C102 C101 C100 104.4(3) . .
C102 C101 C103 126.6(4) . .
N98 C102 C101 107.2(3) . .
N98 C102 H102 126.4 . .
C101 C102 H102 126.4 . .
C101 C103 H10A 109.5 . .
C101 C103 H10B 109.5 . .
C101 C103 H10C 109.5 . .
H10A C103 H10B 109.5 . .
H10A C103 H10C 109.5 . .
H10B C103 H10C 109.5 . .
O104 C105 N106 119.4(3) . .
O104 C105 N110 120.0(3) . .
N106 C105 N110 120.5(3) . .
C105 N106 Fe2 123.0(2) . .
C107 N106 Fe2 118.4(2) . .
C107 N106 C105 118.5(3) . .
N106 C107 C108 125.0(3) . .
N106 C107 N111 114.7(3) . .
C108 C107 N111 120.2(3) . .
C107 C108 H108 123.3 . .
C107 C108 C109 113.4(3) . .
C109 C108 H108 123.3 . .
C108 C109 N117 120.4(3) . .
N110 C109 C108 124.7(3) . .
N110 C109 N117 114.7(3) . .
C105 N110 Fe4 123.8(2) . .
C109 N110 Fe4 117.7(2) . .
C109 N110 C105 117.8(3) . .
N112 N111 C107 117.8(3) . .
N112 N111 C115 111.0(3) . .
C115 N111 C107 130.4(4) . .
N111 N112 Fe2 113.7(2) . .
C113 N112 Fe2 141.3(3) . .
C113 N112 N111 104.9(3) . .
N112 C113 H113 124.3 . .
N112 C113 C114 111.4(4) . .
C114 C113 H113 124.3 . .
C113 C114 C116 127.0(5) . .
C115 C114 C113 105.3(4) . .
C115 C114 C116 127.6(5) . .
N111 C115 H115 126.3 . .
C114 C115 N111 107.4(4) . .
C114 C115 H115 126.3 . .
C114 C116 H11A 109.5 . .
C114 C116 H11B 109.5 . .
C114 C116 H11C 109.5 . .
H11A C116 H11B 109.5 . .
H11A C116 H11C 109.5 . .
H11B C116 H11C 109.5 . .
N118 N117 C109 118.9(3) . .
N118 N117 C121 111.0(3) . .
C121 N117 C109 129.9(3) . .
N117 N118 Fe4 113.1(2) . .
C119 N118 Fe4 139.0(3) . .
C119 N118 N117 105.5(3) . .
N118 C119 H119 124.4 . .
N118 C119 C120 111.1(4) . .
C120 C119 H119 124.4 . .
C119 C120 C122 127.9(5) . .
C121 C120 C119 104.9(4) . .
C121 C120 C122 127.2(5) . .
N117 C121 H121 126.3 . .
C120 C121 N117 107.5(4) . .
C120 C121 H121 126.3 . .
C120 C122 H12A 109.5 . .
C120 C122 H12B 109.5 . .
C120 C122 H12C 109.5 . .
H12A C122 H12B 109.5 . .
H12A C122 H12C 109.5 . .
H12B C122 H12C 109.5 . .
F124 B123 F125 111.7(4) . .
F124 B123 F127 107.1(4) . .
F125 B123 F127 107.1(3) . .
F126 B123 F124 110.4(3) . .
F126 B123 F125 111.4(4) . .
F126 B123 F127 109.0(4) . .
F129 B128 F130 110.0(4) . .
F129 B128 F131 113.2(5) . .
F129 B128 F132 110.9(6) . .
F131 B128 F130 109.5(6) . .
F131 B128 F132 105.3(5) . .
F132 B128 F130 107.8(5) . .
F134 B133 F135 117.2(6) . .
F134 B133 F136 108.4(4) . .
F134 B133 F137 111.0(5) . .
F135 B133 F136 104.8(6) . .
F135 B133 F137 107.6(5) . .
F137 B133 F136 107.2(5) . .
F39A B38A F40A 104.9(14) . .
F39A B38A F41A 114.4(16) . .
F41A B38A F40A 105.5(15) . .
F42A B38A F39A 112.7(15) . .
F42A B38A F40A 108.2(14) . .
F42A B38A F41A 110.5(15) . .
F39B B38B F40B 107.1(16) . .
F39B B38B F41B 110.5(17) . .
F41B B38B F40B 109.1(17) . .
F42B B38B F39B 109.0(17) . .
F42B B38B F40B 114.1(18) . .
F42B B38B F41B 107.2(17) . .
F39C B38C F40C 112.8(15) . .
F39C B38C F41C 110.4(15) . .
F39C B38C F42C 115.6(15) . .
F40C B38C F41C 104.3(14) . .
F42C B38C F40C 107.1(15) . .
F42C B38C F41C 105.9(14) . .
H14D C143 H14E 109.5 . .
H14D C143 H14F 109.5 . .
H14E C143 H14F 109.5 . .
C144 C143 H14D 109.5 . .
C144 C143 H14E 109.5 . .
C144 C143 H14F 109.5 . .
N145 C144 C143 173(2) . .
N148 C147 C146 175.4(18) . .
H14A C149 H14B 109.5 . .
H14A C149 H14C 109.5 . .
H14B C149 H14C 109.5 . .
C150 C149 H14A 109.5 . .
C150 C149 H14B 109.5 . .
C150 C149 H14C 109.5 . .
C150 O151 C152 111.0(11) . .
O151 C152 H15A 110.9 . .
O151 C152 H15B 110.9 . .
H15A C152 H15B 108.9 . .
C153 C152 O151 104.2(11) . .
C153 C152 H15A 110.9 . .
C153 C152 H15B 110.9 . .
C152 C153 H15C 109.5 . .
C152 C153 H15D 109.5 . .
C152 C153 H15E 109.5 . .
H15C C153 H15D 109.5 . .
H15C C153 H15E 109.5 . .
H15D C153 H15E 109.5 . .
H15H C154 H15I 109.5 . .
H15H C154 H15J 109.5 . .
H15I C154 H15J 109.5 . .
C155 C154 H15H 109.5 . .
C155 C154 H15I 109.5 . .
C155 C154 H15J 109.5 . .
C154 C155 H15K 109.7 . .
C154 C155 H15L 109.7 . .
H15K C155 H15L 108.2 . .
O156 C155 C154 109.8(12) . .
O156 C155 H15K 109.7 . .
O156 C155 H15L 109.7 . .
C155 O156 C157 112.3(11) . .
O156 C157 H15M 107.5 . .
O156 C157 H15N 107.5 . .
H15M C157 H15N 107.0 . .
C158 C157 O156 119.3(12) . .
C158 C157 H15M 107.5 . .
C158 C157 H15N 107.5 . .
C157 C158 H15O 109.5 . .
C157 C158 H15P 109.5 . .
C157 C158 H15Q 109.5 . .
H15O C158 H15P 109.5 . .
H15O C158 H15Q 109.5 . .
H15P C158 H15Q 109.5 . .
C149 C150 H15F 109.3 . .
C149 C150 H15G 109.3 . .
O151 C150 C149 111.6(15) . .
O151 C150 H15F 109.3 . .
O151 C150 H15G 109.3 . .
H15F C150 H15G 108.0 . .
H15R C159 H15S 109.5 . .
H15R C159 H15T 109.5 . .
H15S C159 H15T 109.5 . .
C160 C159 H15R 109.5 . .
C160 C159 H15S 109.5 . .
C160 C159 H15T 109.5 . .
N161 C160 C159 158(4) . .
H16A C162 H16B 109.5 . .
H16A C162 H16C 109.5 . .
H16B C162 H16C 109.5 . .
C163 C162 H16A 109.5 . .
C163 C162 H16B 109.5 . .
C163 C162 H16C 109.5 . .
C162 C163 H16D 110.2 . .
C162 C163 H16E 110.2 . .
H16D C163 H16E 108.5 . .
O164 C163 C162 107.4(15) . .
O164 C163 H16D 110.2 . .
O164 C163 H16E 110.2 . .
C163 O164 C165 111.2(16) . .
O164 C165 H16F 109.8 . .
O164 C165 H16G 109.8 . .
O164 C165 C166 109.4(19) . .
H16F C165 H16G 108.2 . .
C166 C165 H16F 109.8 . .
C166 C165 H16G 109.8 . .
C165 C166 H16H 109.5 . .
C165 C166 H16I 109.5 . .
C165 C166 H16J 109.5 . .
H16H C166 H16I 109.5 . .
H16H C166 H16J 109.5 . .
H16I C166 H16J 109.5 . .

loop_
_geom_bond_atom_site_label_1
_geom_bond_atom_site_label_2
_geom_bond_distance
_geom_bond_site_symmetry_2
Fe1 N11 2.089(3) .
Fe1 N17 2.045(4) .
Fe1 N30 2.081(3) .
Fe1 N36 2.054(4) .
Fe1 N49 2.104(3) .
Fe1 N55 2.049(3) .
Fe2 N15 2.173(3) .
Fe2 N23 2.142(4) .
Fe2 N68 2.172(3) .
Fe2 N74 2.135(3) .
Fe2 N106 2.146(3) .
Fe2 N112 2.186(3) .
Fe3 N34 2.212(3) 3_666
Fe3 N42 2.172(3) 3_666
Fe3 N72 2.148(3) .
Fe3 N80 2.189(3) .
Fe3 N87 2.168(3) .
Fe3 N93 2.137(3) .
Fe4 N53 2.209(3) 3_666
Fe4 N61 2.166(3) 3_666
Fe4 N91 2.163(3) 3_666
Fe4 N99 2.212(3) 3_666
Fe4 N110 2.192(3) .
Fe4 N118 2.212(3) .
Fe5 O6 1.996(2) .
Fe5 O7 1.994(2) .
Fe5 O8 1.995(2) .
O9 C10 1.240(5) .
C10 N11 1.382(5) .
C10 N15 1.381(5) .
N11 C12 1.325(5) .
C12 C13 1.385(6) .
C12 N16 1.408(5) .
C13 H13 0.9500 .
C13 C14 1.379(5) .
C14 N15 1.331(5) .
C14 N22 1.402(5) .
N16 N17 1.361(5) .
N16 C20 1.366(6) .
N17 C18 1.333(5) .
C18 H18 0.9500 .
C18 C19 1.414(7) .
C19 C20 1.370(7) .
C19 C21 1.505(6) .
C20 H20 0.9500 .
C21 H21A 0.9800 .
C21 H21B 0.9800 .
C21 H21C 0.9800 .
N22 N23 1.358(5) .
N22 C26 1.363(5) .
N23 C24 1.330(5) .
C24 H24 0.9500 .
C24 C25 1.393(7) .
C25 C26 1.367(7) .
C25 C27 1.516(6) .
C26 H26 0.9500 .
C27 H27A 0.9800 .
C27 H27B 0.9800 .
C27 H27C 0.9800 .
O28 C29 1.241(4) .
C29 N30 1.382(5) .
C29 N34 1.381(5) .
N30 C31 1.329(5) .
C31 C32 1.378(6) .
C31 N35 1.402(5) .
C32 H32 0.9500 .
C32 C33 1.383(6) .
C33 N34 1.332(5) .
C33 N41 1.397(5) .
N34 Fe3 2.212(3) 3_666
N35 N36 1.359(5) .
N35 C39 1.375(5) .
N36 C37 1.331(5) .
C37 H37 0.9500 .
C37 C38 1.403(8) .
C38 C39 1.372(8) .
C38 C40 1.501(7) .
C39 H39 0.9500 .
C40 H40A 0.9800 .
C40 H40B 0.9800 .
C40 H40C 0.9800 .
N41 N42 1.352(5) .
N41 C45 1.365(5) .
N42 Fe3 2.172(3) 3_666
N42 C43 1.314(6) .
C43 H43 0.9500 .
C43 C44 1.410(8) .
C44 C45 1.349(8) .
C44 C46 1.500(7) .
C45 H45 0.9500 .
C46 H46A 0.9800 .
C46 H46B 0.9800 .
C46 H46C 0.9800 .
O47 C48 1.249(4) .
C48 N49 1.380(4) .
C48 N53 1.381(5) .
N49 C50 1.325(5) .
C50 C51 1.377(6) .
C50 N54 1.406(5) .
C51 H51 0.9500 .
C51 C52 1.379(5) .
C52 N53 1.331(5) .
C52 N60 1.396(5) .
N53 Fe4 2.209(3) 3_666
N54 N55 1.352(5) .
N54 C58 1.370(5) .
N55 C56 1.327(5) .
C56 H56 0.9500 .
C56 C57 1.409(6) .
C57 C58 1.368(6) .
C57 C59 1.500(6) .
C58 H58 0.9500 .
C59 H59A 0.9800 .
C59 H59B 0.9800 .
C59 H59C 0.9800 .
N60 N61 1.358(4) .
N60 C64 1.365(5) .
N61 Fe4 2.166(3) 3_666
N61 C62 1.323(5) .
C62 H62 0.9500 .
C62 C63 1.408(6) .
C63 C64 1.365(6) .
C63 C65 1.499(6) .
C64 H64 0.9500 .
C65 H65A 0.9800 .
C65 H65B 0.9800 .
C65 H65C 0.9800 .
O66 C67 1.244(4) .
C67 N68 1.382(4) .
C67 N72 1.370(5) .
N68 C69 1.337(5) .
C69 C70 1.375(5) .
C69 N73 1.410(5) .
C70 H70 0.9500 .
C70 C71 1.385(5) .
C71 N72 1.326(5) .
C71 N79 1.393(5) .
N73 N74 1.347(4) .
N73 C77 1.364(5) .
N74 C75 1.332(5) .
C75 H75 0.9500 .
C75 C76 1.404(6) .
C76 C77 1.367(6) .
C76 C78 1.496(5) .
C77 H77 0.9500 .
C78 H78A 0.9800 .
C78 H78B 0.9800 .
C78 H78C 0.9800 .
N79 N80 1.368(4) .
N79 C83 1.366(5) .
N80 C81 1.322(5) .
C81 H81 0.9500 .
C81 C82 1.410(6) .
C82 C83 1.365(6) .
C82 C84 1.504(6) .
C83 H83 0.9500 .
C84 H84A 0.9800 .
C84 H84B 0.9800 .
C84 H84C 0.9800 .
O85 C86 1.245(4) .
C86 N87 1.379(4) .
C86 N91 1.379(4) .
N87 C88 1.320(4) .
C88 C89 1.380(5) .
C88 N92 1.401(4) .
C89 H89 0.9500 .
C89 C90 1.372(5) .
C90 N91 1.330(4) .
C90 N98 1.404(4) .
N91 Fe4 2.163(3) 3_666
N92 N93 1.364(4) .
N92 C96 1.366(4) .
N93 C94 1.331(5) .
C94 H94 0.9500 .
C94 C95 1.413(5) .
C95 C96 1.368(5) .
C95 C97 1.497(5) .
C96 H96 0.9500 .
C97 H97A 0.9800 .
C97 H97B 0.9800 .
C97 H97C 0.9800 .
N98 N99 1.367(4) .
N98 C102 1.364(5) .
N99 Fe4 2.212(3) 3_666
N99 C100 1.332(5) .
C100 H100 0.9500 .
C100 C101 1.404(6) .
C101 C102 1.378(5) .
C101 C103 1.492(5) .
C102 H102 0.9500 .
C103 H10A 0.9800 .
C103 H10B 0.9800 .
C103 H10C 0.9800 .
O104 C105 1.245(4) .
C105 N106 1.371(4) .
C105 N110 1.379(4) .
N106 C107 1.323(5) .
C107 C108 1.378(5) .
C107 N111 1.409(5) .
C108 H108 0.9500 .
C108 C109 1.392(5) .
C109 N110 1.333(4) .
C109 N117 1.397(5) .
N111 N112 1.360(5) .
N111 C115 1.368(5) .
N112 C113 1.340(5) .
C113 H113 0.9500 .
C113 C114 1.399(7) .
C114 C115 1.363(7) .
C114 C116 1.509(6) .
C115 H115 0.9500 .
C116 H11A 0.9800 .
C116 H11B 0.9800 .
C116 H11C 0.9800 .
N117 N118 1.357(5) .
N117 C121 1.365(5) .
N118 C119 1.329(5) .
C119 H119 0.9500 .
C119 C120 1.412(6) .
C120 C121 1.362(6) .
C120 C122 1.510(6) .
C121 H121 0.9500 .
C122 H12A 0.9800 .
C122 H12B 0.9800 .
C122 H12C 0.9800 .
B123 F124 1.367(5) .
B123 F125 1.387(5) .
B123 F126 1.365(5) .
B123 F127 1.404(6) .
B128 F129 1.345(7) .
B128 F130 1.405(8) .
B128 F131 1.356(7) .
B128 F132 1.373(8) .
B133 F134 1.339(6) .
B133 F135 1.345(8) .
B133 F136 1.392(7) .
B133 F137 1.379(7) .
B38A F39A 1.332(16) .
B38A F40A 1.418(17) .
B38A F41A 1.365(16) .
B38A F42A 1.331(17) .
B38B F39B 1.361(18) .
B38B F40B 1.375(18) .
B38B F41B 1.364(18) .
B38B F42B 1.354(18) .
B38C F39C 1.297(16) .
B38C F40C 1.392(16) .
B38C F41C 1.399(16) .
B38C F42C 1.349(16) .
C143 H14D 0.9800 .
C143 H14E 0.9800 .
C143 H14F 0.9800 .
C143 C144 1.49(3) .
C144 N145 1.07(2) .
C146 H14G 0.9800 .
C146 H14H 0.9800 .
C146 H14I 0.9800 .
C146 C147 1.413(16) .
C147 N148 1.074(16) .
C149 H14A 0.9800 .
C149 H14B 0.9800 .
C149 H14C 0.9800 .
C149 C150 1.458(16) .
O151 C152 1.481(14) .
O151 C150 1.401(15) .
C152 H15A 0.9900 .
C152 H15B 0.9900 .
C152 C153 1.461(15) .
C153 H15C 0.9800 .
C153 H15D 0.9800 .
C153 H15E 0.9800 .
C154 H15H 0.9800 .
C154 H15I 0.9800 .
C154 H15J 0.9800 .
C154 C155 1.511(15) .
C155 H15K 0.9900 .
C155 H15L 0.9900 .
C155 O156 1.379(14) .
O156 C157 1.401(13) .
C157 H15M 0.9900 .
C157 H15N 0.9900 .
C157 C158 1.400(14) .
C158 H15O 0.9800 .
C158 H15P 0.9800 .
C158 H15Q 0.9800 .
C150 H15F 0.9900 .
C150 H15G 0.9900 .
C159 H15R 0.9800 .
C159 H15S 0.9800 .
C159 H15T 0.9800 .
C159 C160 1.506(17) .
C160 N161 1.171(17) .
C162 H16A 0.9800 .
C162 H16B 0.9800 .
C162 H16C 0.9800 .
C162 C163 1.519(17) .
C163 H16D 0.9900 .
C163 H16E 0.9900 .
C163 O164 1.426(17) .
O164 C165 1.428(18) .
C165 H16F 0.9900 .
C165 H16G 0.9900 .
C165 C166 1.52(2) .
C166 H16H 0.9800 .
C166 H16I 0.9800 .
C166 H16J 0.9800 .
